data_7716726
loop_
_publ_author_name
'Bandopadhyay, Nilaj'
'Paramanik, Krishnendu'
'Sarkar, Gayetri'
'Roy, Suvojit'
'Panda, Subhra Jyoti'
'Purohit, Chandra Shekhar'
'Biswas, Bhaskar'
'Das, Hari Sankar'

_publ_section_title
;
 Phenalenyl-ruthenium synergism for effectual catalytic transformations of
 primary amines to amides.
;
_journal_issue 33
_journal_name_full 'Dalton transactions (Cambridge, England : 2003)'
_journal_page_first 13795
_journal_page_last 13804
_journal_paper_doi 10.1039/d4dt01760a
_journal_volume 53
_journal_year 2024
_chemical_formula_moiety 'C23 H20 Br Cl O2 Ru'
_chemical_formula_sum 'C23 H20 Br Cl O2 Ru'
_chemical_formula_weight 544.82
_space_group_crystal_system orthorhombic
_space_group_IT_number 19
_space_group_name_Hall 'P 2ac 2ab'
_space_group_name_H-M_alt 'P 21 21 21'
_atom_sites_solution_hydrogens geom
_atom_sites_solution_primary dual
_audit_creation_date 2022-10-07
_audit_creation_method
;
Olex2 1.3
(compiled 2020.11.12 svn.r5f609507 for OlexSys, GUI svn.r6408)
;
_audit_update_record
;
2023-03-05 deposited with the CCDC.	2024-07-25 downloaded from the CCDC.
;
_cell_angle_alpha 90
_cell_angle_beta 90
_cell_angle_gamma 90
_cell_formula_units_Z 4
_cell_length_a 9.2674(4)
_cell_length_b 13.0873(8)
_cell_length_c 16.9891(9)
_cell_measurement_reflns_used 6627
_cell_measurement_temperature 100.00(10)
_cell_measurement_theta_max 33.2360
_cell_measurement_theta_min 3.6100
_cell_volume 2060.53(19)
_computing_cell_refinement 'CrysAlisPro 1.171.42.52a (Rigaku OD, 2022)'
_computing_data_collection 'CrysAlisPro 1.171.42.52a (Rigaku OD, 2022)'
_computing_data_reduction 'CrysAlisPro 1.171.42.52a (Rigaku OD, 2022)'
_computing_molecular_graphics 'Olex2 1.3 (Dolomanov et al., 2009)'
_computing_publication_material 'Olex2 1.3 (Dolomanov et al., 2009)'
_computing_structure_refinement 'SHELXL 2019/2 (Sheldrick, 2015)'
_computing_structure_solution 'SHELXT 2014/5 (Sheldrick, 2014)'
_diffrn_ambient_environment N~2~
_diffrn_ambient_temperature 100.00(10)
_diffrn_detector 'Hybrid Pixel Array Detector'
_diffrn_detector_area_resol_mean 5.8140
_diffrn_detector_type 'Pilatus 200K'
_diffrn_measured_fraction_theta_full 0.9962
_diffrn_measured_fraction_theta_max 0.8078
_diffrn_measurement_details
;
List of Runs (angles in degrees, time in seconds):

  # Type    Start    End  Width  t~exp~   \w     \q     \k     \f   Frames
#--------------------------------------------------------------------------
  1  \w    -36.00  20.00   0.50    2.00    --   10.82 -75.00  74.00  112
  2  \w    -34.00   1.00   0.50    2.00    --  -11.60  75.00-157.00   70
  3  \w    -22.00   7.00   0.50    2.00    --  -11.60 -77.00-120.00   58
  4  \w    -35.00  21.00   0.50    2.00    --  -11.60  77.00 120.00  112
  5  \w    -38.00  -5.00   0.50    2.00    --  -11.60 -77.00 -90.00   66
  6  \w    -39.00   6.00   0.50    2.00    --  -11.60 -77.00 -60.00   90
;
_diffrn_measurement_device 'four-circle diffractometer'
_diffrn_measurement_device_type 'SuperNova, Dual, Cu at home/near, Pilatus 200K'
_diffrn_measurement_method '\w scans'
_diffrn_orient_matrix_type 'CrysAlisPro convention (1999,Acta A55,543-557)'
_diffrn_orient_matrix_UB_11 0.0471618000
_diffrn_orient_matrix_UB_12 -0.0263227000
_diffrn_orient_matrix_UB_13 -0.0258067000
_diffrn_orient_matrix_UB_21 -0.0086991000
_diffrn_orient_matrix_UB_22 -0.0451762000
_diffrn_orient_matrix_UB_23 0.0225388000
_diffrn_orient_matrix_UB_31 -0.0596269000
_diffrn_orient_matrix_UB_32 -0.0142656000
_diffrn_orient_matrix_UB_33 -0.0238734000
_diffrn_radiation_monochromator mirror
_diffrn_radiation_probe x-ray
_diffrn_radiation_type 'Mo K\a'
_diffrn_radiation_wavelength 0.71073
_diffrn_reflns_av_R_equivalents 0.0485
_diffrn_reflns_av_unetI/netI 0.0683
_diffrn_reflns_Laue_measured_fraction_full 0.996
_diffrn_reflns_Laue_measured_fraction_max 0.870
_diffrn_reflns_limit_h_max 10
_diffrn_reflns_limit_h_min -14
_diffrn_reflns_limit_k_max 15
_diffrn_reflns_limit_k_min -18
_diffrn_reflns_limit_l_max 25
_diffrn_reflns_limit_l_min -18
_diffrn_reflns_number 17141
_diffrn_reflns_point_group_measured_fraction_full 0.981
_diffrn_reflns_point_group_measured_fraction_max 0.808
_diffrn_reflns_theta_full 25.242
_diffrn_reflns_theta_max 33.134
_diffrn_reflns_theta_min 3.336
_diffrn_source 'micro-focus sealed X-ray tube'
_diffrn_source_type 'SuperNova (Mo) X-ray Source'
_exptl_absorpt_coefficient_mu 2.846
_exptl_absorpt_correction_T_max 1.00000
_exptl_absorpt_correction_T_min 0.69181
_exptl_absorpt_correction_type multi-scan
_exptl_absorpt_process_details
;
CrysAlisPro 1.171.42.52a (Rigaku Oxford Diffraction, 2022)
Empirical absorption correction using spherical harmonics,
implemented in SCALE3 ABSPACK scaling algorithm.
;
_exptl_crystal_colour 'clear dark red'
_exptl_crystal_colour_lustre clear
_exptl_crystal_colour_modifier dark
_exptl_crystal_colour_primary red
_exptl_crystal_density_diffrn 1.756
_exptl_crystal_description block
_exptl_crystal_F_000 1080
_exptl_crystal_preparation 'As per the reaction scheme'
_exptl_crystal_recrystallization_method 'Slow evaporation'
_exptl_crystal_size_max 0.3
_exptl_crystal_size_mid 0.28
_exptl_crystal_size_min 0.27
_refine_diff_density_max 0.931
_refine_diff_density_min -0.967
_refine_diff_density_rms 0.124
_refine_ls_abs_structure_details
;
 Flack x determined using 1772 quotients [(I+)-(I-)]/[(I+)+(I-)]
 (Parsons, Flack and Wagner, Acta Cryst. B69 (2013) 249-259).
;
_refine_ls_abs_structure_Flack 0.002(7)
_refine_ls_extinction_method none
_refine_ls_goodness_of_fit_ref 1.007
_refine_ls_hydrogen_treatment constr
_refine_ls_matrix_type full
_refine_ls_number_parameters 256
_refine_ls_number_reflns 6329
_refine_ls_number_restraints 0
_refine_ls_restrained_S_all 1.007
_refine_ls_R_factor_all 0.0557
_refine_ls_R_factor_gt 0.0384
_refine_ls_shift/su_max 0.001
_refine_ls_shift/su_mean 0.000
_refine_ls_structure_factor_coef Fsqd
_refine_ls_weighting_details 'w=1/[\s^2^(Fo^2^)+(0.0291P)^2^] where P=(Fo^2^+2Fc^2^)/3'
_refine_ls_weighting_scheme calc
_refine_ls_wR_factor_gt 0.0703
_refine_ls_wR_factor_ref 0.0746
_reflns_Friedel_coverage 0.666
_reflns_Friedel_fraction_full 0.962
_reflns_Friedel_fraction_max 0.729
_reflns_number_gt 5130
_reflns_number_total 6329
_reflns_threshold_expression 'I > 2\s(I)'
_cod_data_source_file d4dt01760a2.cif
_cod_data_source_block sjp-n10_auto
_cod_depositor_comments 'Adding full bibliography for 7716726--7716728.cif.'
_cod_database_code 7716726
_shelx_shelxl_version_number 2019/2
_chemical_oxdiff_formula 'C H Br O Ru Cl'
_chemical_oxdiff_usercomment 'DARK RED BLOCK'
_shelx_space_group_comment
;
The symmetry employed for this shelxl refinement is uniquely defined
by the following loop, which should always be used as a source of
symmetry information in preference to the above space-group names.
They are only intended as comments.
;
_shelx_estimated_absorpt_t_max 0.514
_shelx_estimated_absorpt_t_min 0.482
_diffrn_oxdiff_digest_frames
;
01e89accda7e5ecb63e18c96eda41eda6900026a104
;
_reflns_odcompleteness_completeness 99.62
_reflns_odcompleteness_iscentric 1
_reflns_odcompleteness_theta 29.97
_olex2_refinement_description
;
1. Fixed Uiso
 At 1.2 times of:
  All C(H) groups
 At 1.5 times of:
  All C(H,H,H) groups
2.a Ternary CH refined with riding coordinates:
 C21(H21)
2.b Aromatic/amide H refined with riding coordinates:
 C7(H7), C15(H15), C19(H19), C11(H11), C9(H9), C3(H3), C2(H2), C12(H12),
 C16(H16), C18(H18)
2.c Idealised Me refined as rotating group:
 C23(H23A,H23B,H23C), C22(H22A,H22B,H22C), C20(H20A,H20B,H20C)
;
_olex2_exptl_crystal_mounting_method 'Mounted on the loop'
_olex2_submission_special_instructions 'No special instructions were received'
_oxdiff_exptl_absorpt_empirical_details
;
Empirical correction (ABSPACK) includes:
- Absorption correction using spherical harmonics
- Frame scaling
;
_oxdiff_exptl_absorpt_empirical_full_max 1.418
_oxdiff_exptl_absorpt_empirical_full_min 0.773

loop_
_space_group_symop_operation_xyz
'x, y, z'
'-x+1/2, -y, z+1/2'
'-x, y+1/2, -z+1/2'
'x+1/2, -y+1/2, -z'

loop_
_atom_site_label
_atom_site_type_symbol
_atom_site_fract_x
_atom_site_fract_y
_atom_site_fract_z
_atom_site_U_iso_or_equiv
_atom_site_adp_type
_atom_site_occupancy
_atom_site_site_symmetry_order
_atom_site_calc_flag
_atom_site_refinement_flags_posn
_atom_site_refinement_flags_adp
_atom_site_refinement_flags_occupancy
_atom_site_disorder_assembly
_atom_site_disorder_group
Ru1 Ru 0.56830(3) 0.85797(3) 0.25268(2) 0.01791(9) Uani 1 1 d . . . . .
Br1 Br 0.63770(5) 0.41079(4) 0.69628(3) 0.02817(12) Uani 1 1 d . . . . .
Cl1 Cl 0.60083(11) 0.97916(9) 0.36041(7) 0.0239(2) Uani 1 1 d . . . . .
O2 O 0.4251(3) 0.7856(2) 0.32560(16) 0.0180(6) Uani 1 1 d . . . . .
O1 O 0.7296(3) 0.7770(2) 0.30709(18) 0.0185(6) Uani 1 1 d . . . . .
C7 C 0.4870(5) 0.5316(3) 0.5833(2) 0.0186(9) Uani 1 1 d . . . . .
H7 H 0.403005 0.512304 0.611756 0.022 Uiso 1 1 calc R U . . .
C14 C 0.6885(5) 0.9404(5) 0.1634(3) 0.0363(14) Uani 1 1 d . . . . .
C5 C 0.6007(4) 0.6244(3) 0.4751(2) 0.0149(8) Uani 1 1 d . . . . .
C23 C 0.1584(6) 0.8164(5) 0.1976(4) 0.0468(15) Uani 1 1 d . . . . .
H23A H 0.189168 0.832754 0.251328 0.070 Uiso 1 1 calc R U . . .
H23B H 0.077168 0.768472 0.199476 0.070 Uiso 1 1 calc R U . . .
H23C H 0.128352 0.879137 0.170730 0.070 Uiso 1 1 calc R U . . .
C15 C 0.5539(5) 0.9882(4) 0.1778(3) 0.0298(12) Uani 1 1 d . . . . .
H15 H 0.552348 1.058402 0.191858 0.036 Uiso 1 1 calc R U . . .
C19 C 0.6853(6) 0.8359(5) 0.1458(3) 0.0385(15) Uani 1 1 d . . . . .
H19 H 0.774022 0.801517 0.136754 0.046 Uiso 1 1 calc R U . . .
C1 C 0.4519(4) 0.7273(3) 0.3846(2) 0.0126(8) Uani 1 1 d . . . . .
C22 C 0.2431(9) 0.7483(6) 0.0660(4) 0.065(2) Uani 1 1 d . . . . .
H22A H 0.218977 0.813383 0.040723 0.098 Uiso 1 1 calc R U . . .
H22B H 0.159464 0.702547 0.063731 0.098 Uiso 1 1 calc R U . . .
H22C H 0.324592 0.716685 0.038416 0.098 Uiso 1 1 calc R U . . .
C6 C 0.5911(4) 0.6929(3) 0.4090(2) 0.0133(8) Uani 1 1 d . . . . .
C11 C 0.8622(4) 0.6083(3) 0.4543(2) 0.0156(8) Uani 1 1 d . . . . .
H11 H 0.952452 0.579929 0.469454 0.019 Uiso 1 1 calc R U . . .
C9 C 0.7440(5) 0.5210(3) 0.5657(2) 0.0198(9) Uani 1 1 d . . . . .
H9 H 0.834691 0.494709 0.582151 0.024 Uiso 1 1 calc R U . . .
C17 C 0.4198(6) 0.8296(4) 0.1545(2) 0.0275(11) Uani 1 1 d . . . . .
C13 C 0.7195(4) 0.7163(3) 0.3664(2) 0.0152(8) Uani 1 1 d . . . . .
C10 C 0.7348(4) 0.5847(4) 0.4991(2) 0.0156(8) Uani 1 1 d . . . . .
C3 C 0.3375(4) 0.6305(3) 0.4909(2) 0.0173(9) Uani 1 1 d . . . . .
H3 H 0.252711 0.609582 0.517897 0.021 Uiso 1 1 calc R U . . .
C4 C 0.4756(4) 0.5954(3) 0.5176(2) 0.0161(8) Uani 1 1 d . . . . .
C2 C 0.3266(4) 0.6932(3) 0.4277(2) 0.0166(9) Uani 1 1 d . . . . .
H2 H 0.233734 0.715269 0.411199 0.020 Uiso 1 1 calc R U . . .
C20 C 0.8298(5) 0.9970(6) 0.1770(4) 0.059(2) Uani 1 1 d . . . . .
H20A H 0.811327 1.058922 0.207895 0.088 Uiso 1 1 calc R U . . .
H20B H 0.872159 1.015879 0.126209 0.088 Uiso 1 1 calc R U . . .
H20C H 0.896826 0.952718 0.205738 0.088 Uiso 1 1 calc R U . . .
C12 C 0.8548(4) 0.6700(3) 0.3913(2) 0.0156(8) Uani 1 1 d . . . . .
H12 H 0.940127 0.683715 0.362204 0.019 Uiso 1 1 calc R U . . .
C21 C 0.2845(6) 0.7674(4) 0.1526(3) 0.0371(13) Uani 1 1 d . . . . .
H21 H 0.305628 0.699809 0.177435 0.044 Uiso 1 1 calc R U . . .
C16 C 0.4215(5) 0.9347(4) 0.1718(2) 0.0227(10) Uani 1 1 d . . . . .
H16 H 0.333098 0.970072 0.179665 0.027 Uiso 1 1 calc R U . . .
C8 C 0.6202(5) 0.4970(3) 0.6066(2) 0.0200(9) Uani 1 1 d . . . . .
C18 C 0.5564(6) 0.7799(4) 0.1411(3) 0.0346(13) Uani 1 1 d . . . . .
H18 H 0.559150 0.708992 0.129075 0.041 Uiso 1 1 calc R U . . .

loop_
_atom_site_aniso_label
_atom_site_aniso_U_11
_atom_site_aniso_U_22
_atom_site_aniso_U_33
_atom_site_aniso_U_23
_atom_site_aniso_U_13
_atom_site_aniso_U_12
Ru1 0.01614(14) 0.01877(16) 0.01883(15) 0.00636(15) 0.00097(15) 0.00455(14)
Br1 0.0304(2) 0.0278(3) 0.0263(2) 0.0141(2) -0.0048(2) -0.0030(2)
Cl1 0.0163(5) 0.0206(6) 0.0349(6) -0.0016(5) 0.0013(4) 0.0009(4)
O2 0.0159(14) 0.0211(16) 0.0170(14) 0.0037(11) -0.0009(12) 0.0024(14)
O1 0.0164(14) 0.0205(16) 0.0188(14) 0.0050(13) 0.0016(12) 0.0045(13)
C7 0.023(2) 0.015(2) 0.018(2) 0.0043(17) -0.0010(16) -0.0034(19)
C14 0.024(3) 0.052(4) 0.032(3) 0.028(3) 0.004(2) 0.008(2)
C5 0.0178(19) 0.011(2) 0.0156(17) -0.0049(15) -0.0015(14) 0.0001(16)
C23 0.027(3) 0.041(3) 0.072(4) 0.011(3) -0.011(3) -0.014(3)
C15 0.023(2) 0.031(3) 0.035(3) 0.022(2) 0.000(2) 0.005(2)
C19 0.033(3) 0.063(4) 0.020(2) 0.012(3) 0.0067(19) 0.025(3)
C1 0.015(2) 0.0094(19) 0.0137(17) -0.0020(15) -0.0024(15) 0.0024(16)
C22 0.092(6) 0.054(4) 0.049(4) 0.002(3) -0.042(4) -0.016(4)
C6 0.0146(19) 0.0116(19) 0.0137(17) -0.0038(15) -0.0005(14) 0.0014(17)
C11 0.0140(18) 0.015(2) 0.0182(18) -0.0010(16) -0.0024(15) 0.0027(18)
C9 0.023(2) 0.018(2) 0.019(2) 0.0012(18) -0.0066(17) 0.001(2)
C17 0.035(3) 0.031(3) 0.016(2) 0.0085(19) -0.0059(19) 0.002(2)
C13 0.019(2) 0.014(2) 0.0128(18) -0.0042(16) -0.0003(16) 0.0037(18)
C10 0.020(2) 0.014(2) 0.0125(18) -0.0004(16) -0.0028(15) -0.0014(19)
C3 0.020(2) 0.014(2) 0.0182(18) -0.0032(17) 0.0005(15) -0.0002(18)
C4 0.020(2) 0.014(2) 0.0149(18) -0.0026(16) -0.0006(14) -0.0001(18)
C2 0.014(2) 0.016(2) 0.019(2) -0.0050(17) -0.0020(15) 0.0006(18)
C20 0.020(3) 0.082(5) 0.074(5) 0.056(4) 0.001(3) -0.004(3)
C12 0.0126(18) 0.017(2) 0.0171(18) -0.0012(16) -0.0001(15) 0.0034(17)
C21 0.051(3) 0.022(3) 0.038(3) 0.005(2) -0.022(3) -0.002(3)
C16 0.018(2) 0.026(3) 0.024(2) 0.0126(18) -0.0052(18) 0.002(2)
C8 0.028(2) 0.012(2) 0.020(2) 0.0061(16) -0.0048(18) -0.0033(19)
C18 0.049(3) 0.040(3) 0.014(2) 0.000(2) -0.006(2) 0.022(3)

loop_
_atom_type_symbol
_atom_type_description
_atom_type_scat_dispersion_real
_atom_type_scat_dispersion_imag
_atom_type_scat_source
C C 0.0033 0.0016 'International Tables Vol C Tables 4.2.6.8 and 6.1.1.4'
H H 0.0000 0.0000 'International Tables Vol C Tables 4.2.6.8 and 6.1.1.4'
Br Br -0.2901 2.4595 'International Tables Vol C Tables 4.2.6.8 and 6.1.1.4'
Cl Cl 0.1484 0.1585 'International Tables Vol C Tables 4.2.6.8 and 6.1.1.4'
O O 0.0106 0.0060 'International Tables Vol C Tables 4.2.6.8 and 6.1.1.4'
Ru Ru -1.2594 0.8363 'International Tables Vol C Tables 4.2.6.8 and 6.1.1.4'

loop_
_geom_angle_atom_site_label_1
_geom_angle_atom_site_label_2
_geom_angle_atom_site_label_3
_geom_angle
_geom_angle_site_symmetry_1
_geom_angle_site_symmetry_3
_geom_angle_publ_flag
O2 Ru1 Cl1 85.81(9) . . ?
O2 Ru1 O1 87.77(11) . . ?
O2 Ru1 C14 170.35(16) . . ?
O2 Ru1 C15 133.66(16) . . ?
O2 Ru1 C19 141.4(2) . . ?
O2 Ru1 C17 88.59(16) . . ?
O2 Ru1 C16 100.93(15) . . ?
O2 Ru1 C18 106.22(18) . . ?
O1 Ru1 Cl1 84.70(9) . . ?
O1 Ru1 C14 101.41(16) . . ?
O1 Ru1 C15 136.68(16) . . ?
O1 Ru1 C19 86.74(16) . . ?
O1 Ru1 C17 135.40(16) . . ?
O1 Ru1 C16 167.66(15) . . ?
O1 Ru1 C18 100.87(16) . . ?
C14 Ru1 Cl1 97.91(17) . . ?
C14 Ru1 C17 82.8(2) . . ?
C14 Ru1 C16 69.54(18) . . ?
C15 Ru1 Cl1 86.33(15) . . ?
C15 Ru1 C14 38.44(19) . . ?
C15 Ru1 C19 68.4(2) . . ?
C15 Ru1 C17 69.0(2) . . ?
C15 Ru1 C16 38.34(18) . . ?
C15 Ru1 C18 81.4(2) . . ?
C19 Ru1 Cl1 131.53(18) . . ?
C19 Ru1 C14 38.0(2) . . ?
C19 Ru1 C17 69.4(2) . . ?
C19 Ru1 C16 81.00(18) . . ?
C19 Ru1 C18 38.2(2) . . ?
C17 Ru1 Cl1 139.25(14) . . ?
C16 Ru1 Cl1 104.50(13) . . ?
C16 Ru1 C17 37.53(18) . . ?
C18 Ru1 Cl1 166.81(16) . . ?
C18 Ru1 C14 69.4(2) . . ?
C18 Ru1 C17 38.7(2) . . ?
C18 Ru1 C16 68.43(18) . . ?
C1 O2 Ru1 128.4(3) . . ?
C13 O1 Ru1 128.2(3) . . ?
C4 C7 H7 120.2 . . ?
C8 C7 H7 120.2 . . ?
C8 C7 C4 119.6(4) . . ?
C15 C14 Ru1 69.3(3) . . ?
C15 C14 C20 121.1(6) . . ?
C19 C14 Ru1 69.6(3) . . ?
C19 C14 C15 116.7(5) . . ?
C19 C14 C20 121.7(5) . . ?
C20 C14 Ru1 125.3(4) . . ?
C10 C5 C6 120.7(4) . . ?
C10 C5 C4 118.4(4) . . ?
C4 C5 C6 120.9(4) . . ?
H23A C23 H23B 109.5 . . ?
H23A C23 H23C 109.5 . . ?
H23B C23 H23C 109.5 . . ?
C21 C23 H23A 109.5 . . ?
C21 C23 H23B 109.5 . . ?
C21 C23 H23C 109.5 . . ?
Ru1 C15 H15 128.6 . . ?
C14 C15 Ru1 72.2(3) . . ?
C14 C15 H15 118.9 . . ?
C16 C15 Ru1 72.7(3) . . ?
C16 C15 C14 122.2(5) . . ?
C16 C15 H15 118.9 . . ?
Ru1 C19 H19 129.9 . . ?
C14 C19 Ru1 72.4(3) . . ?
C14 C19 H19 118.7 . . ?
C14 C19 C18 122.7(5) . . ?
C18 C19 Ru1 71.8(3) . . ?
C18 C19 H19 118.7 . . ?
O2 C1 C6 126.1(4) . . ?
O2 C1 C2 115.1(4) . . ?
C6 C1 C2 118.8(4) . . ?
H22A C22 H22B 109.5 . . ?
H22A C22 H22C 109.5 . . ?
H22B C22 H22C 109.5 . . ?
C21 C22 H22A 109.5 . . ?
C21 C22 H22B 109.5 . . ?
C21 C22 H22C 109.5 . . ?
C1 C6 C5 118.6(3) . . ?
C13 C6 C5 118.6(4) . . ?
C13 C6 C1 122.6(3) . . ?
C10 C11 H11 119.7 . . ?
C12 C11 H11 119.7 . . ?
C12 C11 C10 120.6(4) . . ?
C10 C9 H9 120.3 . . ?
C8 C9 H9 120.3 . . ?
C8 C9 C10 119.3(4) . . ?
C21 C17 Ru1 129.4(3) . . ?
C16 C17 Ru1 70.6(3) . . ?
C16 C17 C21 123.1(5) . . ?
C16 C17 C18 117.7(5) . . ?
C18 C17 Ru1 69.2(3) . . ?
C18 C17 C21 119.1(5) . . ?
O1 C13 C6 126.2(4) . . ?
O1 C13 C12 115.0(4) . . ?
C6 C13 C12 118.8(4) . . ?
C5 C10 C11 119.5(4) . . ?
C9 C10 C5 120.3(4) . . ?
C9 C10 C11 120.1(4) . . ?
C4 C3 H3 119.6 . . ?
C2 C3 H3 119.6 . . ?
C2 C3 C4 120.7(4) . . ?
C7 C4 C5 120.3(4) . . ?
C7 C4 C3 120.7(4) . . ?
C5 C4 C3 119.0(4) . . ?
C1 C2 H2 119.0 . . ?
C3 C2 C1 121.9(4) . . ?
C3 C2 H2 119.0 . . ?
C14 C20 H20A 109.5 . . ?
C14 C20 H20B 109.5 . . ?
C14 C20 H20C 109.5 . . ?
H20A C20 H20B 109.5 . . ?
H20A C20 H20C 109.5 . . ?
H20B C20 H20C 109.5 . . ?
C11 C12 C13 121.8(4) . . ?
C11 C12 H12 119.1 . . ?
C13 C12 H12 119.1 . . ?
C23 C21 C22 110.7(5) . . ?
C23 C21 H21 107.9 . . ?
C22 C21 H21 107.9 . . ?
C17 C21 C23 113.6(4) . . ?
C17 C21 C22 108.5(5) . . ?
C17 C21 H21 107.9 . . ?
Ru1 C16 H16 132.4 . . ?
C15 C16 Ru1 69.0(2) . . ?
C15 C16 H16 119.8 . . ?
C17 C16 Ru1 71.8(3) . . ?
C17 C16 C15 120.5(5) . . ?
C17 C16 H16 119.8 . . ?
C7 C8 Br1 120.2(3) . . ?
C7 C8 C9 121.9(4) . . ?
C9 C8 Br1 117.9(3) . . ?
Ru1 C18 H18 130.6 . . ?
C19 C18 Ru1 70.0(3) . . ?
C19 C18 C17 120.1(5) . . ?
C19 C18 H18 119.9 . . ?
C17 C18 Ru1 72.1(3) . . ?
C17 C18 H18 119.9 . . ?

loop_
_geom_bond_atom_site_label_1
_geom_bond_atom_site_label_2
_geom_bond_distance
_geom_bond_site_symmetry_2
_geom_bond_publ_flag
Ru1 Cl1 2.4404(12) . ?
Ru1 O2 2.048(3) . ?
Ru1 O1 2.052(3) . ?
Ru1 C14 2.169(5) . ?
Ru1 C15 2.131(4) . ?
Ru1 C19 2.134(5) . ?
Ru1 C17 2.194(5) . ?
Ru1 C16 2.179(4) . ?
Ru1 C18 2.157(5) . ?
Br1 C8 1.903(4) . ?
O2 C1 1.284(5) . ?
O1 C13 1.286(5) . ?
C7 H7 0.9500 . ?
C7 C4 1.399(6) . ?
C7 C8 1.373(6) . ?
C14 C15 1.416(7) . ?
C14 C19 1.400(9) . ?
C14 C20 1.522(8) . ?
C5 C6 1.440(6) . ?
C5 C10 1.408(6) . ?
C5 C4 1.417(6) . ?
C23 H23A 0.9800 . ?
C23 H23B 0.9800 . ?
C23 H23C 0.9800 . ?
C23 C21 1.537(8) . ?
C15 H15 0.9500 . ?
C15 C16 1.416(7) . ?
C19 H19 0.9500 . ?
C19 C18 1.405(8) . ?
C1 C6 1.428(5) . ?
C1 C2 1.443(6) . ?
C22 H22A 0.9800 . ?
C22 H22B 0.9800 . ?
C22 H22C 0.9800 . ?
C22 C21 1.541(8) . ?
C6 C13 1.427(6) . ?
C11 H11 0.9500 . ?
C11 C10 1.438(6) . ?
C11 C12 1.343(5) . ?
C9 H9 0.9500 . ?
C9 C10 1.407(6) . ?
C9 C8 1.378(6) . ?
C17 C21 1.496(8) . ?
C17 C16 1.407(7) . ?
C17 C18 1.441(7) . ?
C13 C12 1.456(6) . ?
C3 H3 0.9500 . ?
C3 C4 1.432(6) . ?
C3 C2 1.356(6) . ?
C2 H2 0.9500 . ?
C20 H20A 0.9800 . ?
C20 H20B 0.9800 . ?
C20 H20C 0.9800 . ?
C12 H12 0.9500 . ?
C21 H21 1.0000 . ?
C16 H16 0.9500 . ?
C18 H18 0.9500 . ?

loop_
_geom_torsion_atom_site_label_1
_geom_torsion_atom_site_label_2
_geom_torsion_atom_site_label_3
_geom_torsion_atom_site_label_4
_geom_torsion
_geom_torsion_site_symmetry_1
_geom_torsion_site_symmetry_2
_geom_torsion_site_symmetry_3
_geom_torsion_site_symmetry_4
_geom_torsion_publ_flag
Ru1 O2 C1 C6 -5.5(6) . . . . ?
Ru1 O2 C1 C2 176.0(3) . . . . ?
Ru1 O1 C13 C6 -1.1(6) . . . . ?
Ru1 O1 C13 C12 179.9(3) . . . . ?
Ru1 C14 C15 C16 -55.1(4) . . . . ?
Ru1 C14 C19 C18 53.6(4) . . . . ?
Ru1 C15 C16 C17 -52.2(4) . . . . ?
Ru1 C19 C18 C17 53.9(4) . . . . ?
Ru1 C17 C21 C23 71.4(6) . . . . ?
Ru1 C17 C21 C22 -165.0(4) . . . . ?
Ru1 C17 C16 C15 50.9(4) . . . . ?
Ru1 C17 C18 C19 -52.9(4) . . . . ?
O2 C1 C6 C5 -177.7(4) . . . . ?
O2 C1 C6 C13 -3.3(6) . . . . ?
O2 C1 C2 C3 179.4(4) . . . . ?
O1 C13 C12 C11 177.2(4) . . . . ?
C14 C15 C16 Ru1 54.9(4) . . . . ?
C14 C15 C16 C17 2.8(7) . . . . ?
C14 C19 C18 Ru1 -53.8(4) . . . . ?
C14 C19 C18 C17 0.1(7) . . . . ?
C5 C6 C13 O1 -178.8(4) . . . . ?
C5 C6 C13 C12 0.2(6) . . . . ?
C15 C14 C19 Ru1 -52.5(4) . . . . ?
C15 C14 C19 C18 1.0(7) . . . . ?
C19 C14 C15 Ru1 52.7(4) . . . . ?
C19 C14 C15 C16 -2.4(7) . . . . ?
C1 C6 C13 O1 6.8(7) . . . . ?
C1 C6 C13 C12 -174.2(4) . . . . ?
C6 C5 C10 C11 -3.6(6) . . . . ?
C6 C5 C10 C9 177.5(4) . . . . ?
C6 C5 C4 C7 -177.8(4) . . . . ?
C6 C5 C4 C3 3.7(6) . . . . ?
C6 C1 C2 C3 0.8(6) . . . . ?
C6 C13 C12 C11 -1.9(6) . . . . ?
C10 C5 C6 C1 177.2(4) . . . . ?
C10 C5 C6 C13 2.6(6) . . . . ?
C10 C5 C4 C7 2.1(6) . . . . ?
C10 C5 C4 C3 -176.4(4) . . . . ?
C10 C11 C12 C13 0.8(6) . . . . ?
C10 C9 C8 Br1 -179.9(3) . . . . ?
C10 C9 C8 C7 1.6(7) . . . . ?
C4 C7 C8 Br1 179.7(3) . . . . ?
C4 C7 C8 C9 -1.9(7) . . . . ?
C4 C5 C6 C1 -3.0(6) . . . . ?
C4 C5 C6 C13 -177.6(4) . . . . ?
C4 C5 C10 C11 176.5(4) . . . . ?
C4 C5 C10 C9 -2.3(6) . . . . ?
C4 C3 C2 C1 0.0(6) . . . . ?
C2 C1 C6 C5 0.7(6) . . . . ?
C2 C1 C6 C13 175.1(4) . . . . ?
C2 C3 C4 C7 179.3(4) . . . . ?
C2 C3 C4 C5 -2.2(6) . . . . ?
C20 C14 C15 Ru1 -119.5(5) . . . . ?
C20 C14 C15 C16 -174.7(4) . . . . ?
C20 C14 C19 Ru1 119.6(5) . . . . ?
C20 C14 C19 C18 173.2(5) . . . . ?
C12 C11 C10 C5 1.9(6) . . . . ?
C12 C11 C10 C9 -179.2(4) . . . . ?
C21 C17 C16 Ru1 125.0(4) . . . . ?
C21 C17 C16 C15 175.9(4) . . . . ?
C21 C17 C18 Ru1 -124.4(4) . . . . ?
C21 C17 C18 C19 -177.3(5) . . . . ?
C16 C17 C21 C23 -19.9(7) . . . . ?
C16 C17 C21 C22 103.8(6) . . . . ?
C16 C17 C18 Ru1 53.1(4) . . . . ?
C16 C17 C18 C19 0.2(6) . . . . ?
C8 C7 C4 C5 0.0(6) . . . . ?
C8 C7 C4 C3 178.5(4) . . . . ?
C8 C9 C10 C5 0.5(6) . . . . ?
C8 C9 C10 C11 -178.3(4) . . . . ?
C18 C17 C21 C23 157.5(4) . . . . ?
C18 C17 C21 C22 -78.8(6) . . . . ?
C18 C17 C16 Ru1 -52.5(3) . . . . ?
C18 C17 C16 C15 -1.5(6) . . . . ?
